data_4340303
loop_
_publ_author_name
'Hong, Keunil'
'Bak, Woojeong'
'Chun, Hyungphil'

_publ_section_title
;
 Robust Molecular Crystals of Titanium(IV)-oxo-Carboxylate Clusters
 Showing Water Stability and CO2 Sorption Capability.
;
_journal_issue 14
_journal_name_full 'Inorganic chemistry'
_journal_page_first 7288
_journal_page_last 7293
_journal_paper_doi 10.1021/ic500629y
_journal_volume 53
_journal_year 2014
_chemical_formula_moiety '[Ti6O6(2-bpyc)10(OiPr)2](CH3CN)2'
_chemical_formula_sum 'C140 H110 N2 O28 Ti6'
_chemical_formula_weight 2555.70
_chemical_name_systematic
; 
 ? 
;
_space_group_IT_number 2
_symmetry_cell_setting triclinic
_symmetry_space_group_name_Hall '-P 1'
_symmetry_space_group_name_H-M 'P -1'
_atom_sites_solution_hydrogens geom
_atom_sites_solution_primary direct
_atom_sites_solution_secondary difmap
_audit_creation_method SHELXL-97
_cell_angle_alpha 71.689(4)
_cell_angle_beta 70.189(4)
_cell_angle_gamma 87.272(4)
_cell_formula_units_Z 1
_cell_length_a 13.1671(16)
_cell_length_b 14.3262(17)
_cell_length_c 17.744(2)
_cell_measurement_temperature 100(2)
_cell_volume 2983.1(6)
_computing_cell_refinement 'Bruker SAINT'
_computing_data_collection 'Bruker SMART'
_computing_data_reduction 'Bruker SAINT'
_computing_molecular_graphics DIAMOND
_computing_structure_refinement 'SHELXL-97 (Sheldrick, 1997)'
_computing_structure_solution 'SHELXS-97 (Sheldrick, 1990)'
_diffrn_ambient_temperature 100(2)
_diffrn_measured_fraction_theta_full 0.995
_diffrn_measured_fraction_theta_max 0.995
_diffrn_measurement_device_type CMOS-PHOTON100
_diffrn_measurement_method 'omega scan'
_diffrn_radiation_monochromator graphite
_diffrn_radiation_source 'fine-focus sealed tube'
_diffrn_radiation_type MoK\a
_diffrn_radiation_wavelength 0.71073
_diffrn_reflns_av_R_equivalents 0.0806
_diffrn_reflns_av_sigmaI/netI 0.1029
_diffrn_reflns_limit_h_max 22
_diffrn_reflns_limit_h_min -22
_diffrn_reflns_limit_k_max 24
_diffrn_reflns_limit_k_min -24
_diffrn_reflns_limit_l_max 30
_diffrn_reflns_limit_l_min -30
_diffrn_reflns_number 137821
_diffrn_reflns_theta_full 37.91
_diffrn_reflns_theta_max 37.91
_diffrn_reflns_theta_min 2.07
_exptl_absorpt_coefficient_mu 0.462
_exptl_absorpt_correction_T_max 0.9640
_exptl_absorpt_correction_T_min 0.9132
_exptl_absorpt_correction_type multi-scan
_exptl_absorpt_process_details 'Bruker SADABS'
_exptl_crystal_colour Colorless
_exptl_crystal_density_diffrn 1.423
_exptl_crystal_density_method 'not measured'
_exptl_crystal_description Block
_exptl_crystal_F_000 1320
_exptl_crystal_size_max 0.20
_exptl_crystal_size_mid 0.17
_exptl_crystal_size_min 0.08
_refine_diff_density_max 1.212
_refine_diff_density_min -0.951
_refine_diff_density_rms 0.111
_refine_ls_extinction_method none
_refine_ls_goodness_of_fit_ref 1.025
_refine_ls_hydrogen_treatment constr
_refine_ls_matrix_type full
_refine_ls_number_parameters 802
_refine_ls_number_reflns 32150
_refine_ls_number_restraints 18
_refine_ls_restrained_S_all 1.051
_refine_ls_R_factor_all 0.1219
_refine_ls_R_factor_gt 0.0569
_refine_ls_shift/su_max 0.003
_refine_ls_shift/su_mean 0.000
_refine_ls_structure_factor_coef Fsqd
_refine_ls_weighting_details 'calc w=1/[\s^2^(Fo^2^)+(0.0559P)^2^+0.9365P] where P=(Fo^2^+2Fc^2^)/3'
_refine_ls_weighting_scheme calc
_refine_ls_wR_factor_gt 0.1132
_refine_ls_wR_factor_ref 0.1350
_reflns_number_gt 19694
_reflns_number_total 32150
_reflns_threshold_expression >2sigma(I)
_cod_data_source_file ic500629y_si_002.cif
_cod_data_source_block 1-MeCN
_cod_depositor_comments
;
The following automatic conversions were performed:

'_symmetry_cell_setting' value 'Triclinic' changed to 'triclinic'
according to
/usr/data/users/saulius/crontab/automatic-downloads/rss-feeds/ACS/lib/dictionaries/cif_core.dic
dictionary named 'cif_core.dic' version 2.4.2 from 2011-04-26.

Automatic conversion script
Id: cif_fix_values 2281 2013-09-26 08:29:07Z andrius 

 Adding full bibliography for 4340303--4340306.cif.
;
_cod_original_sg_symbol_Hall -P1
_cod_original_sg_symbol_H-M P-1
_cod_database_code 4340303

loop_
_symmetry_equiv_pos_as_xyz
'x, y, z'
'-x, -y, -z'

loop_
_atom_site_label
_atom_site_type_symbol
_atom_site_fract_x
_atom_site_fract_y
_atom_site_fract_z
_atom_site_U_iso_or_equiv
_atom_site_adp_type
_atom_site_occupancy
_atom_site_symmetry_multiplicity
_atom_site_calc_flag
_atom_site_refinement_flags
_atom_site_disorder_assembly
_atom_site_disorder_group
Ti1 Ti 0.015332(19) 0.079576(17) 0.351386(15) 0.00725(5) Uani 1 1 d . . .
Ti2 Ti -0.101529(19) -0.134298(18) 0.502736(15) 0.00819(5) Uani 1 1 d . . .
Ti3 Ti -0.175495(19) -0.287325(18) 0.661471(16) 0.00939(5) Uani 1 1 d . . .
O1 O 0.12516(8) -0.02468(7) 0.34026(6) 0.00998(18) Uani 1 1 d . . .
O2 O 0.05779(8) -0.15081(7) 0.46045(6) 0.01024(18) Uani 1 1 d . . .
O3 O 0.11727(8) 0.14983(8) 0.22391(6) 0.0137(2) Uani 1 1 d . . .
O4 O -0.22537(8) -0.26624(8) 0.77646(6) 0.0138(2) Uani 1 1 d . . .
O5 O -0.09821(8) -0.13155(7) 0.38633(6) 0.01243(19) Uani 1 1 d . . .
O6 O -0.05883(8) 0.01833(7) 0.29028(6) 0.01103(18) Uani 1 1 d . . .
O7 O -0.03400(8) -0.32644(7) 0.67748(7) 0.01244(19) Uani 1 1 d . . .
O8 O -0.06962(8) 0.20130(7) 0.33050(6) 0.01157(18) Uani 1 1 d . . .
O9 O -0.26072(8) -0.10712(8) 0.53027(6) 0.01295(19) Uani 1 1 d . . .
O10 O -0.31830(8) -0.22549(7) 0.65637(6) 0.01189(19) Uani 1 1 d . . .
O11 O 0.10659(7) 0.14150(7) 0.38940(6) 0.00808(17) Uani 1 1 d . . .
O12 O -0.07119(8) 0.01192(7) 0.44810(6) 0.00891(17) Uani 1 1 d . . .
O13 O -0.13576(8) -0.26541(7) 0.54653(6) 0.01109(18) Uani 1 1 d . . .
O14 O -0.23703(8) -0.40660(7) 0.70111(7) 0.01383(19) Uani 1 1 d . . .
C1 C 0.13311(11) -0.10481(10) 0.39347(8) 0.0091(2) Uani 1 1 d . . .
C2 C 0.24017(11) -0.14926(10) 0.37948(9) 0.0110(2) Uani 1 1 d . . .
C3 C 0.28178(12) -0.16697(11) 0.44476(9) 0.0145(3) Uani 1 1 d . . .
H3 H 0.2408 -0.1534 0.4952 0.017 Uiso 1 1 calc R . .
C4 C 0.38273(12) -0.20438(12) 0.43654(11) 0.0195(3) Uani 1 1 d . . .
H4 H 0.4113 -0.2160 0.4809 0.023 Uiso 1 1 calc R . .
C5 C 0.44132(13) -0.22457(13) 0.36310(11) 0.0235(3) Uani 1 1 d . . .
H5 H 0.5106 -0.2500 0.3569 0.028 Uiso 1 1 calc R . .
C6 C 0.39949(13) -0.20790(12) 0.29845(10) 0.0209(3) Uani 1 1 d . . .
H6 H 0.4410 -0.2221 0.2484 0.025 Uiso 1 1 calc R . .
C7 C 0.29774(12) -0.17065(11) 0.30488(9) 0.0139(3) Uani 1 1 d . . .
C8 C 0.25257(12) -0.16232(11) 0.23704(9) 0.0146(3) Uani 1 1 d . . .
C9 C 0.31883(14) -0.12766(12) 0.15187(10) 0.0202(3) Uani 1 1 d . . .
H9 H 0.3919 -0.1054 0.1374 0.024 Uiso 1 1 calc R . .
C10 C 0.27835(16) -0.12563(13) 0.08851(10) 0.0259(4) Uani 1 1 d . . .
H10 H 0.3243 -0.1026 0.0311 0.031 Uiso 1 1 calc R . .
C11 C 0.17179(16) -0.15672(13) 0.10808(11) 0.0254(4) Uani 1 1 d . . .
H11 H 0.1445 -0.1547 0.0645 0.030 Uiso 1 1 calc R . .
C12 C 0.10517(15) -0.19096(12) 0.19246(11) 0.0216(3) Uani 1 1 d . . .
H12 H 0.0319 -0.2122 0.2065 0.026 Uiso 1 1 calc R . .
C13 C 0.14553(13) -0.19416(11) 0.25616(10) 0.0170(3) Uani 1 1 d . . .
H13 H 0.0996 -0.2184 0.3135 0.020 Uiso 1 1 calc R . .
C14 C 0.19663(11) 0.21169(10) 0.18910(8) 0.0113(2) Uani 1 1 d . . .
C15 C 0.26669(11) 0.21998(11) 0.10052(9) 0.0129(3) Uani 1 1 d . . .
C16 C 0.29950(13) 0.13201(12) 0.08461(10) 0.0198(3) Uani 1 1 d . . .
H16 H 0.2710 0.0709 0.1272 0.024 Uiso 1 1 calc R . .
C17 C 0.37360(15) 0.13305(14) 0.00686(11) 0.0259(4) Uani 1 1 d . . .
H17 H 0.3968 0.0730 -0.0034 0.031 Uiso 1 1 calc R . .
C18 C 0.41324(14) 0.22216(15) -0.05549(10) 0.0261(4) Uani 1 1 d . . .
H18 H 0.4648 0.2233 -0.1084 0.031 Uiso 1 1 calc R . .
C19 C 0.37814(13) 0.30969(13) -0.04123(9) 0.0203(3) Uani 1 1 d . . .
H19 H 0.4047 0.3702 -0.0853 0.024 Uiso 1 1 calc R . .
C20 C 0.30449(11) 0.31103(11) 0.03661(9) 0.0133(3) Uani 1 1 d . . .
C21 C 0.26647(12) 0.40651(11) 0.04802(9) 0.0146(3) Uani 1 1 d . . .
C22 C 0.34008(15) 0.48773(13) 0.01921(11) 0.0235(3) Uani 1 1 d . . .
H22 H 0.4145 0.4824 -0.0093 0.028 Uiso 1 1 calc R . .
C23 C 0.30506(18) 0.57611(14) 0.03199(13) 0.0336(4) Uani 1 1 d . . .
H23 H 0.3558 0.6308 0.0127 0.040 Uiso 1 1 calc R . .
C24 C 0.19686(19) 0.58526(14) 0.07269(12) 0.0335(4) Uani 1 1 d . . .
H24 H 0.1737 0.6453 0.0830 0.040 Uiso 1 1 calc R . .
C25 C 0.12250(16) 0.50663(13) 0.09834(11) 0.0266(4) Uani 1 1 d . . .
H25 H 0.0477 0.5135 0.1243 0.032 Uiso 1 1 calc R . .
C26 C 0.15720(13) 0.41770(12) 0.08609(10) 0.0180(3) Uani 1 1 d . . .
H26 H 0.1058 0.3639 0.1039 0.022 Uiso 1 1 calc R . .
C27 C -0.09929(11) -0.06905(10) 0.31772(8) 0.0100(2) Uani 1 1 d . . .
C28 C -0.15423(11) -0.10532(11) 0.26973(9) 0.0114(2) Uani 1 1 d . . .
C29 C -0.20760(11) -0.19927(11) 0.31117(9) 0.0137(3) Uani 1 1 d . . .
H29 H -0.2055 -0.2355 0.3655 0.016 Uiso 1 1 calc R . .
C30 C -0.26343(12) -0.24044(12) 0.27430(11) 0.0181(3) Uani 1 1 d . . .
H30 H -0.2989 -0.3044 0.3030 0.022 Uiso 1 1 calc R . .
C31 C -0.26690(15) -0.18731(14) 0.19512(12) 0.0261(4) Uani 1 1 d . . .
H31 H -0.3051 -0.2146 0.1693 0.031 Uiso 1 1 calc R . .
C32 C -0.21466(15) -0.09457(14) 0.15383(11) 0.0245(4) Uani 1 1 d . . .
H32 H -0.2177 -0.0590 0.0996 0.029 Uiso 1 1 calc R . .
C33 C -0.15728(12) -0.05123(11) 0.18935(9) 0.0149(3) Uani 1 1 d . . .
C34 C -0.10766(13) 0.04991(12) 0.13828(9) 0.0172(3) Uani 1 1 d . . .
C35 C 0.00346(15) 0.07126(13) 0.09946(11) 0.0238(3) Uani 1 1 d . . .
H35 H 0.0519 0.0217 0.1103 0.029 Uiso 1 1 calc R . .
C36 C 0.04341(17) 0.16536(15) 0.04477(12) 0.0300(4) Uani 1 1 d . . .
H36 H 0.1192 0.1796 0.0174 0.036 Uiso 1 1 calc R . .
C37 C -0.02696(19) 0.23855(14) 0.02994(12) 0.0318(4) Uani 1 1 d . . .
H37 H 0.0007 0.3027 -0.0074 0.038 Uiso 1 1 calc R . .
C38 C -0.13687(18) 0.21800(14) 0.06942(12) 0.0309(4) Uani 1 1 d . . .
H38 H -0.1850 0.2683 0.0598 0.037 Uiso 1 1 calc R . .
C39 C -0.17750(16) 0.12434(13) 0.12310(11) 0.0240(3) Uani 1 1 d . . .
H39 H -0.2535 0.1106 0.1498 0.029 Uiso 1 1 calc R . .
C40 C 0.04496(11) -0.29198(10) 0.68786(8) 0.0099(2) Uani 1 1 d . . .
C41 C 0.10806(11) -0.36578(10) 0.73171(9) 0.0108(2) Uani 1 1 d . . .
C42 C 0.12997(12) -0.34629(11) 0.79717(9) 0.0153(3) Uani 1 1 d . . .
H42 H 0.1183 -0.2832 0.8043 0.018 Uiso 1 1 calc R . .
C43 C 0.16875(14) -0.41849(13) 0.85206(11) 0.0213(3) Uani 1 1 d . . .
H43 H 0.1829 -0.4051 0.8968 0.026 Uiso 1 1 calc R . .
C44 C 0.18662(14) -0.51026(12) 0.84098(11) 0.0215(3) Uani 1 1 d . . .
H44 H 0.2109 -0.5606 0.8793 0.026 Uiso 1 1 calc R . .
C45 C 0.16907(13) -0.52851(11) 0.77419(10) 0.0172(3) Uani 1 1 d . . .
H45 H 0.1836 -0.5911 0.7665 0.021 Uiso 1 1 calc R . .
C46 C 0.13048(11) -0.45717(10) 0.71762(9) 0.0124(2) Uani 1 1 d . . .
C47 C 0.12255(11) -0.47800(10) 0.64298(9) 0.0123(2) Uani 1 1 d . . .
C48 C 0.07972(13) -0.56867(11) 0.64960(10) 0.0168(3) Uani 1 1 d . . .
H48 H 0.0493 -0.6166 0.7036 0.020 Uiso 1 1 calc R . .
C49 C 0.08112(13) -0.58950(12) 0.57785(11) 0.0201(3) Uani 1 1 d . . .
H49 H 0.0520 -0.6516 0.5831 0.024 Uiso 1 1 calc R . .
C50 C 0.12470(13) -0.52022(12) 0.49874(10) 0.0197(3) Uani 1 1 d . . .
H50 H 0.1260 -0.5348 0.4498 0.024 Uiso 1 1 calc R . .
C51 C 0.16643(14) -0.42934(12) 0.49132(10) 0.0214(3) Uani 1 1 d . . .
H51 H 0.1957 -0.3813 0.4372 0.026 Uiso 1 1 calc R . .
C52 C 0.16552(13) -0.40850(11) 0.56286(10) 0.0170(3) Uani 1 1 d . . .
H52 H 0.1945 -0.3462 0.5573 0.020 Uiso 1 1 calc R . .
C53 C -0.33457(11) -0.15773(10) 0.59684(9) 0.0120(2) Uani 1 1 d . . .
C54 C -0.44953(11) -0.13292(11) 0.60761(10) 0.0147(3) Uani 1 1 d . . .
C55 C -0.47739(13) -0.04058(13) 0.61532(13) 0.0263(4) Uani 1 1 d . . .
H55 H -0.4228 0.0060 0.6076 0.032 Uiso 1 1 calc R . .
C56 C -0.58458(14) -0.01615(14) 0.63423(14) 0.0324(4) Uani 1 1 d . . .
H56 H -0.6034 0.0468 0.6399 0.039 Uiso 1 1 calc R . .
C57 C -0.66360(13) -0.08408(14) 0.64478(12) 0.0262(4) Uani 1 1 d . . .
H57 H -0.7371 -0.0682 0.6585 0.031 Uiso 1 1 calc R . .
C58 C -0.63550(12) -0.17524(13) 0.63532(11) 0.0194(3) Uani 1 1 d . . .
H58 H -0.6903 -0.2207 0.6416 0.023 Uiso 1 1 calc R . .
C59 C -0.52820(11) -0.20205(11) 0.61674(9) 0.0144(3) Uani 1 1 d . . .
C60 C -0.50132(12) -0.29824(12) 0.60204(10) 0.0157(3) Uani 1 1 d . . .
C61 C -0.56997(13) -0.38266(13) 0.65099(12) 0.0235(3) Uani 1 1 d . . .
H61 H -0.6335 -0.3793 0.6958 0.028 Uiso 1 1 calc R . .
C62 C -0.54671(15) -0.47139(14) 0.63511(14) 0.0323(4) Uani 1 1 d . . .
H62 H -0.5943 -0.5282 0.6690 0.039 Uiso 1 1 calc R . .
C63 C -0.45427(15) -0.47786(15) 0.56992(14) 0.0325(4) Uani 1 1 d . . .
H63 H -0.4380 -0.5390 0.5597 0.039 Uiso 1 1 calc R . .
C64 C -0.38600(14) -0.39459(14) 0.51996(12) 0.0257(4) Uani 1 1 d . . .
H64 H -0.3231 -0.3983 0.4749 0.031 Uiso 1 1 calc R . .
C65 C -0.40940(12) -0.30557(13) 0.53573(10) 0.0187(3) Uani 1 1 d . . .
H65 H -0.3623 -0.2487 0.5010 0.022 Uiso 1 1 calc R . .
C66A C -0.3217(2) -0.4758(2) 0.71698(18) 0.0225(5) Uani 0.60 1 d PU A 1
H66A H -0.3421 -0.4638 0.6655 0.027 Uiso 0.60 1 calc PR A 1
C66B C -0.2911(4) -0.4853(3) 0.7687(3) 0.0251(9) Uani 0.40 1 d P A 2
H66B H -0.2665 -0.4946 0.8179 0.030 Uiso 0.40 1 calc PR A 2
C67 C -0.2801(2) -0.57868(16) 0.74106(16) 0.0474(6) Uani 1 1 d U . .
H67A H -0.2194 -0.5856 0.6930 0.071 Uiso 1 1 calc R A 1
H67B H -0.3383 -0.6285 0.7564 0.071 Uiso 1 1 calc R A 1
H67C H -0.2558 -0.5878 0.7892 0.071 Uiso 1 1 calc R A 1
C68 C -0.4183(2) -0.4611(2) 0.79003(16) 0.0503(6) Uani 1 1 d U . .
H68A H -0.4431 -0.3948 0.7721 0.075 Uiso 1 1 calc R A 1
H68B H -0.3958 -0.4688 0.8389 0.075 Uiso 1 1 calc R A 1
H68C H -0.4773 -0.5102 0.8056 0.075 Uiso 1 1 calc R A 1
N1S N 0.54180(15) 0.01845(16) 0.13600(12) 0.0415(4) Uani 1 1 d . . .
C1S C 0.52435(15) 0.09058(19) 0.15064(12) 0.0342(5) Uani 1 1 d . . .
C2S C 0.5043(2) 0.1850(2) 0.16695(16) 0.0486(6) Uani 1 1 d . . .
H2S1 H 0.5566 0.1987 0.1910 0.073 Uiso 1 1 calc R . .
H2S2 H 0.4308 0.1819 0.2069 0.073 Uiso 1 1 calc R . .
H2S3 H 0.5121 0.2375 0.1139 0.073 Uiso 1 1 calc R . .

loop_
_atom_site_aniso_label
_atom_site_aniso_U_11
_atom_site_aniso_U_22
_atom_site_aniso_U_33
_atom_site_aniso_U_23
_atom_site_aniso_U_13
_atom_site_aniso_U_12
Ti1 0.00672(10) 0.00677(10) 0.00798(10) -0.00266(8) -0.00180(8) -0.00021(8)
Ti2 0.00671(10) 0.00913(10) 0.00834(10) -0.00307(8) -0.00160(8) -0.00116(8)
Ti3 0.00757(10) 0.00691(10) 0.01218(11) -0.00265(8) -0.00164(8) -0.00105(8)
O1 0.0093(4) 0.0086(4) 0.0105(4) -0.0032(3) -0.0015(3) 0.0014(3)
O2 0.0087(4) 0.0105(4) 0.0098(4) -0.0030(3) -0.0011(3) 0.0004(3)
O3 0.0129(5) 0.0145(5) 0.0103(4) -0.0017(4) -0.0013(4) -0.0028(4)
O4 0.0146(5) 0.0137(5) 0.0103(4) -0.0020(4) -0.0021(4) -0.0020(4)
O5 0.0179(5) 0.0100(4) 0.0099(4) -0.0022(4) -0.0059(4) -0.0015(4)
O6 0.0122(4) 0.0098(4) 0.0118(4) -0.0033(4) -0.0049(4) -0.0012(4)
O7 0.0100(4) 0.0094(4) 0.0185(5) -0.0040(4) -0.0060(4) 0.0010(4)
O8 0.0102(4) 0.0089(4) 0.0156(5) -0.0036(4) -0.0048(4) 0.0012(3)
O9 0.0085(4) 0.0124(5) 0.0152(5) -0.0013(4) -0.0033(4) -0.0014(4)
O10 0.0079(4) 0.0118(5) 0.0137(5) -0.0025(4) -0.0022(4) -0.0004(3)
O11 0.0078(4) 0.0074(4) 0.0087(4) -0.0028(3) -0.0020(3) -0.0001(3)
O12 0.0077(4) 0.0092(4) 0.0090(4) -0.0036(3) -0.0008(3) -0.0012(3)
O13 0.0118(4) 0.0097(4) 0.0118(4) -0.0049(4) -0.0024(4) -0.0015(4)
O14 0.0140(5) 0.0089(4) 0.0171(5) -0.0017(4) -0.0054(4) -0.0027(4)
C1 0.0085(5) 0.0094(6) 0.0103(5) -0.0051(4) -0.0026(4) 0.0004(4)
C2 0.0081(6) 0.0085(6) 0.0133(6) -0.0025(5) -0.0006(5) 0.0008(4)
C3 0.0111(6) 0.0143(6) 0.0162(6) -0.0032(5) -0.0040(5) 0.0011(5)
C4 0.0132(7) 0.0194(7) 0.0235(8) -0.0023(6) -0.0078(6) 0.0032(6)
C5 0.0115(7) 0.0226(8) 0.0297(9) -0.0044(7) -0.0033(6) 0.0076(6)
C6 0.0151(7) 0.0210(8) 0.0196(7) -0.0052(6) 0.0008(6) 0.0073(6)
C7 0.0116(6) 0.0119(6) 0.0138(6) -0.0040(5) 0.0007(5) 0.0025(5)
C8 0.0173(7) 0.0114(6) 0.0127(6) -0.0057(5) -0.0010(5) 0.0047(5)
C9 0.0227(8) 0.0167(7) 0.0152(7) -0.0064(6) 0.0017(6) 0.0036(6)
C10 0.0382(10) 0.0214(8) 0.0136(7) -0.0072(6) -0.0024(7) 0.0052(7)
C11 0.0412(10) 0.0193(8) 0.0195(8) -0.0105(6) -0.0117(7) 0.0057(7)
C12 0.0261(8) 0.0173(7) 0.0245(8) -0.0110(6) -0.0086(7) 0.0038(6)
C13 0.0206(7) 0.0137(7) 0.0152(6) -0.0070(5) -0.0020(6) 0.0010(6)
C14 0.0113(6) 0.0106(6) 0.0090(5) -0.0009(5) -0.0022(5) 0.0026(5)
C15 0.0094(6) 0.0173(7) 0.0094(6) -0.0039(5) -0.0003(5) 0.0006(5)
C16 0.0195(7) 0.0195(7) 0.0174(7) -0.0064(6) -0.0025(6) 0.0049(6)
C17 0.0272(9) 0.0287(9) 0.0227(8) -0.0147(7) -0.0050(7) 0.0120(7)
C18 0.0204(8) 0.0411(11) 0.0134(7) -0.0116(7) 0.0000(6) 0.0104(7)
C19 0.0152(7) 0.0285(8) 0.0099(6) -0.0015(6) 0.0005(5) 0.0014(6)
C20 0.0095(6) 0.0194(7) 0.0084(6) -0.0025(5) -0.0015(5) -0.0001(5)
C21 0.0169(7) 0.0156(7) 0.0085(6) 0.0000(5) -0.0041(5) -0.0012(5)
C22 0.0235(8) 0.0224(8) 0.0199(8) -0.0006(6) -0.0061(6) -0.0067(6)
C23 0.0478(12) 0.0198(9) 0.0306(10) -0.0023(7) -0.0137(9) -0.0108(8)
C24 0.0560(13) 0.0172(8) 0.0272(9) -0.0074(7) -0.0145(9) 0.0073(8)
C25 0.0351(10) 0.0204(8) 0.0185(8) -0.0036(6) -0.0055(7) 0.0093(7)
C26 0.0189(7) 0.0168(7) 0.0143(6) -0.0017(5) -0.0037(6) 0.0015(6)
C27 0.0082(5) 0.0123(6) 0.0107(6) -0.0058(5) -0.0030(5) 0.0021(5)
C28 0.0100(6) 0.0141(6) 0.0132(6) -0.0074(5) -0.0053(5) 0.0022(5)
C29 0.0110(6) 0.0159(7) 0.0164(6) -0.0086(5) -0.0041(5) 0.0007(5)
C30 0.0138(7) 0.0180(7) 0.0263(8) -0.0110(6) -0.0075(6) -0.0010(5)
C31 0.0294(9) 0.0284(9) 0.0327(9) -0.0146(8) -0.0206(8) -0.0016(7)
C32 0.0321(9) 0.0266(9) 0.0237(8) -0.0091(7) -0.0194(7) 0.0019(7)
C33 0.0158(7) 0.0172(7) 0.0157(6) -0.0070(5) -0.0093(5) 0.0037(5)
C34 0.0255(8) 0.0178(7) 0.0127(6) -0.0060(5) -0.0112(6) 0.0029(6)
C35 0.0272(9) 0.0212(8) 0.0221(8) -0.0019(6) -0.0112(7) -0.0016(7)
C36 0.0354(10) 0.0294(10) 0.0229(8) -0.0020(7) -0.0114(8) -0.0089(8)
C37 0.0604(14) 0.0170(8) 0.0218(8) -0.0008(7) -0.0226(9) -0.0050(8)
C38 0.0531(13) 0.0197(8) 0.0273(9) -0.0082(7) -0.0231(9) 0.0101(8)
C39 0.0337(9) 0.0221(8) 0.0218(8) -0.0094(7) -0.0151(7) 0.0091(7)
C40 0.0083(6) 0.0105(6) 0.0088(5) -0.0031(4) -0.0006(4) 0.0020(4)
C41 0.0093(6) 0.0101(6) 0.0117(6) -0.0019(5) -0.0034(5) 0.0012(5)
C42 0.0159(7) 0.0146(7) 0.0168(7) -0.0052(5) -0.0073(5) 0.0024(5)
C43 0.0256(8) 0.0222(8) 0.0205(7) -0.0064(6) -0.0143(7) 0.0057(6)
C44 0.0250(8) 0.0194(8) 0.0210(7) -0.0023(6) -0.0136(6) 0.0072(6)
C45 0.0181(7) 0.0130(7) 0.0201(7) -0.0039(6) -0.0080(6) 0.0056(5)
C46 0.0104(6) 0.0101(6) 0.0146(6) -0.0030(5) -0.0027(5) 0.0021(5)
C47 0.0105(6) 0.0109(6) 0.0149(6) -0.0048(5) -0.0033(5) 0.0034(5)
C48 0.0186(7) 0.0104(6) 0.0197(7) -0.0031(5) -0.0058(6) 0.0003(5)
C49 0.0204(8) 0.0152(7) 0.0287(8) -0.0103(6) -0.0105(6) 0.0026(6)
C50 0.0219(8) 0.0212(8) 0.0208(7) -0.0119(6) -0.0091(6) 0.0063(6)
C51 0.0268(8) 0.0191(8) 0.0153(7) -0.0055(6) -0.0035(6) 0.0025(6)
C52 0.0201(7) 0.0118(6) 0.0158(7) -0.0042(5) -0.0020(6) 0.0000(5)
C53 0.0079(6) 0.0107(6) 0.0170(6) -0.0045(5) -0.0035(5) -0.0005(5)
C54 0.0070(6) 0.0151(7) 0.0186(7) -0.0020(5) -0.0031(5) 0.0004(5)
C55 0.0132(7) 0.0161(7) 0.0479(11) -0.0097(7) -0.0089(7) 0.0014(6)
C56 0.0160(8) 0.0218(9) 0.0595(13) -0.0162(9) -0.0107(8) 0.0070(7)
C57 0.0112(7) 0.0271(9) 0.0395(10) -0.0119(8) -0.0071(7) 0.0061(6)
C58 0.0082(6) 0.0239(8) 0.0256(8) -0.0080(6) -0.0048(6) 0.0001(6)
C59 0.0088(6) 0.0172(7) 0.0151(6) -0.0031(5) -0.0035(5) -0.0005(5)
C60 0.0098(6) 0.0188(7) 0.0208(7) -0.0070(6) -0.0075(5) 0.0007(5)
C61 0.0141(7) 0.0218(8) 0.0337(9) -0.0095(7) -0.0058(7) -0.0032(6)
C62 0.0228(9) 0.0210(9) 0.0530(13) -0.0128(9) -0.0112(9) -0.0044(7)
C63 0.0254(9) 0.0255(9) 0.0564(13) -0.0230(9) -0.0172(9) 0.0054(7)
C64 0.0191(8) 0.0301(9) 0.0345(9) -0.0180(8) -0.0107(7) 0.0071(7)
C65 0.0123(6) 0.0229(8) 0.0238(8) -0.0093(6) -0.0082(6) 0.0029(6)
C66A 0.0266(9) 0.0216(9) 0.0205(9) -0.0024(7) -0.0116(7) -0.0110(7)
C66B 0.033(2) 0.019(2) 0.0181(19) -0.0031(16) -0.0032(17) -0.0069(17)
C67 0.0691(10) 0.0271(8) 0.0446(9) -0.0125(7) -0.0155(7) -0.0064(7)
C68 0.0393(9) 0.0502(10) 0.0484(9) -0.0044(7) -0.0082(7) -0.0063(7)
N1S 0.0302(9) 0.0582(13) 0.0390(10) -0.0189(9) -0.0122(8) 0.0028(9)
C1S 0.0193(9) 0.0571(14) 0.0237(9) -0.0124(9) -0.0049(7) 0.0034(9)
C2S 0.0394(13) 0.0638(17) 0.0443(13) -0.0271(12) -0.0086(11) 0.0130(12)

loop_
_atom_type_symbol
_atom_type_description
_atom_type_scat_dispersion_real
_atom_type_scat_dispersion_imag
_atom_type_scat_source
C C 0.0033 0.0016 'International Tables Vol C Tables 4.2.6.8 and 6.1.1.4'
H H 0.0000 0.0000 'International Tables Vol C Tables 4.2.6.8 and 6.1.1.4'
N N 0.0061 0.0033 'International Tables Vol C Tables 4.2.6.8 and 6.1.1.4'
O O 0.0106 0.0060 'International Tables Vol C Tables 4.2.6.8 and 6.1.1.4'
Ti Ti 0.2776 0.4457 'International Tables Vol C Tables 4.2.6.8 and 6.1.1.4'

loop_
_geom_angle_atom_site_label_1
_geom_angle_atom_site_label_2
_geom_angle_atom_site_label_3
_geom_angle
_geom_angle_site_symmetry_1
_geom_angle_site_symmetry_3
O12 Ti1 O11 98.09(4) . .
O12 Ti1 O8 99.11(4) . .
O11 Ti1 O8 91.98(4) . .
O12 Ti1 O1 95.81(4) . .
O11 Ti1 O1 88.05(4) . .
O8 Ti1 O1 164.91(4) . .
O12 Ti1 O6 91.58(4) . .
O11 Ti1 O6 169.55(4) . .
O8 Ti1 O6 90.39(4) . .
O1 Ti1 O6 87.03(4) . .
O12 Ti1 O3 172.15(4) . .
O11 Ti1 O3 89.13(4) . .
O8 Ti1 O3 83.62(4) . .
O1 Ti1 O3 81.30(4) . .
O6 Ti1 O3 81.02(4) . .
O12 Ti1 Ti2 26.59(3) . .
O11 Ti1 Ti2 109.30(3) . .
O8 Ti1 Ti2 121.41(3) . .
O1 Ti1 Ti2 72.53(3) . .
O6 Ti1 Ti2 77.93(3) . .
O3 Ti1 Ti2 146.99(3) . .
O13 Ti2 O11 85.66(4) . 2_556
O13 Ti2 O2 93.40(4) . .
O11 Ti2 O2 94.63(4) 2_556 .
O13 Ti2 O12 175.20(4) . .
O11 Ti2 O12 98.22(4) 2_556 .
O2 Ti2 O12 89.12(4) . .
O13 Ti2 O9 90.75(4) . .
O11 Ti2 O9 91.64(4) 2_556 .
O2 Ti2 O9 172.72(4) . .
O12 Ti2 O9 86.33(4) . .
O13 Ti2 O5 92.30(4) . .
O11 Ti2 O5 177.94(4) 2_556 .
O2 Ti2 O5 85.79(4) . .
O12 Ti2 O5 83.80(4) . .
O9 Ti2 O5 88.08(4) . .
O13 Ti2 Ti3 39.20(3) . .
O11 Ti2 Ti3 47.55(3) 2_556 .
O2 Ti2 Ti3 103.01(3) . .
O12 Ti2 Ti3 143.86(3) . .
O9 Ti2 Ti3 83.96(3) . .
O5 Ti2 Ti3 130.39(3) . .
O13 Ti2 Ti1 156.21(3) . .
O11 Ti2 Ti1 114.25(3) 2_556 .
O2 Ti2 Ti1 72.99(3) . .
O12 Ti2 Ti1 22.39(3) . .
O9 Ti2 Ti1 101.04(3) . .
O5 Ti2 Ti1 67.81(3) . .
Ti3 Ti2 Ti1 161.614(11) . .
O14 Ti3 O13 100.69(5) . .
O14 Ti3 O7 96.42(5) . .
O13 Ti3 O7 99.57(4) . .
O14 Ti3 O4 94.07(5) . .
O13 Ti3 O4 162.34(4) . .
O7 Ti3 O4 88.26(4) . .
O14 Ti3 O10 91.82(5) . .
O13 Ti3 O10 87.29(4) . .
O7 Ti3 O10 168.09(4) . .
O4 Ti3 O10 82.57(4) . .
O14 Ti3 O11 177.28(5) . 2_556
O13 Ti3 O11 77.83(4) . 2_556
O7 Ti3 O11 86.11(4) . 2_556
O4 Ti3 O11 87.02(4) . 2_556
O10 Ti3 O11 85.85(4) . 2_556
O14 Ti3 Ti2 137.41(4) . .
O13 Ti3 Ti2 38.10(3) . .
O7 Ti3 Ti2 100.45(3) . .
O4 Ti3 Ti2 125.07(3) . .
O10 Ti3 Ti2 78.92(3) . .
O11 Ti3 Ti2 40.69(3) 2_556 .
C1 O1 Ti1 130.70(9) . .
C1 O2 Ti2 132.29(9) . .
C14 O3 Ti1 134.99(9) . .
C14 O4 Ti3 137.30(9) 2_556 .
C27 O5 Ti2 138.82(9) . .
C27 O6 Ti1 124.94(9) . .
C40 O7 Ti3 140.58(9) . .
C40 O8 Ti1 132.46(9) 2_556 .
C53 O9 Ti2 123.34(9) . .
C53 O10 Ti3 128.60(9) . .
Ti2 O11 Ti1 131.69(5) 2_556 .
Ti2 O11 Ti3 91.75(4) 2_556 2_556
Ti1 O11 Ti3 128.41(5) . 2_556
Ti1 O12 Ti2 131.01(5) . .
Ti2 O13 Ti3 102.70(5) . .
C66B O14 C66A 46.0(2) . .
C66B O14 Ti3 149.4(2) . .
C66A O14 Ti3 152.71(14) . .
O1 C1 O2 125.43(12) . .
O1 C1 C2 118.74(12) . .
O2 C1 C2 115.80(12) . .
C3 C2 C7 121.15(13) . .
C3 C2 C1 115.88(12) . .
C7 C2 C1 122.96(13) . .
C4 C3 C2 120.36(14) . .
C5 C4 C3 119.35(15) . .
C4 C5 C6 120.32(14) . .
C5 C6 C7 121.77(15) . .
C6 C7 C2 117.04(14) . .
C6 C7 C8 119.59(13) . .
C2 C7 C8 123.22(13) . .
C13 C8 C9 118.34(15) . .
C13 C8 C7 121.13(13) . .
C9 C8 C7 120.41(14) . .
C10 C9 C8 120.45(16) . .
C11 C10 C9 120.80(16) . .
C10 C11 C12 119.22(16) . .
C13 C12 C11 120.24(17) . .
C12 C13 C8 120.95(15) . .
O3 C14 O4 125.43(13) . 2_556
O3 C14 C15 117.79(13) . .
O4 C14 C15 116.73(13) 2_556 .
C16 C15 C20 120.34(13) . .
C16 C15 C14 116.53(13) . .
C20 C15 C14 123.02(13) . .
C17 C16 C15 120.51(16) . .
C18 C17 C16 119.50(16) . .
C17 C18 C19 120.34(15) . .
C18 C19 C20 121.45(15) . .
C19 C20 C15 117.80(14) . .
C19 C20 C21 119.49(14) . .
C15 C20 C21 122.68(12) . .
C26 C21 C22 118.65(15) . .
C26 C21 C20 121.05(14) . .
C22 C21 C20 120.29(14) . .
C23 C22 C21 120.31(17) . .
C24 C23 C22 120.47(18) . .
C23 C24 C25 119.75(17) . .
C24 C25 C26 119.99(18) . .
C25 C26 C21 120.72(16) . .
O6 C27 O5 123.96(13) . .
O6 C27 C28 120.73(12) . .
O5 C27 C28 115.30(12) . .
C29 C28 C33 119.65(13) . .
C29 C28 C27 115.58(12) . .
C33 C28 C27 124.74(13) . .
C30 C29 C28 121.26(14) . .
C31 C30 C29 119.32(15) . .
C32 C31 C30 119.84(15) . .
C31 C32 C33 122.13(15) . .
C32 C33 C28 117.81(15) . .
C32 C33 C34 115.91(13) . .
C28 C33 C34 126.26(13) . .
C35 C34 C39 119.23(16) . .
C35 C34 C33 123.14(15) . .
C39 C34 C33 117.37(15) . .
C36 C35 C34 119.84(17) . .
C37 C36 C35 120.33(19) . .
C38 C37 C36 119.91(17) . .
C37 C38 C39 120.22(18) . .
C38 C39 C34 120.46(18) . .
O7 C40 O8 125.18(12) . 2_556
O7 C40 C41 116.25(12) . .
O8 C40 C41 118.38(12) 2_556 .
C42 C41 C46 120.34(13) . .
C42 C41 C40 116.37(12) . .
C46 C41 C40 122.61(12) . .
C43 C42 C41 120.55(14) . .
C44 C43 C42 119.52(15) . .
C45 C44 C43 120.05(14) . .
C44 C45 C46 121.76(14) . .
C45 C46 C41 117.66(13) . .
C45 C46 C47 119.16(13) . .
C41 C46 C47 123.02(12) . .
C48 C47 C52 118.48(14) . .
C48 C47 C46 121.58(13) . .
C52 C47 C46 119.79(13) . .
C49 C48 C47 120.59(15) . .
C50 C49 C48 120.33(15) . .
C49 C50 C51 119.69(15) . .
C50 C51 C52 120.08(15) . .
C51 C52 C47 120.82(15) . .
O10 C53 O9 124.87(13) . .
O10 C53 C54 117.10(12) . .
O9 C53 C54 117.99(13) . .
C55 C54 C59 120.83(14) . .
C55 C54 C53 117.10(13) . .
C59 C54 C53 121.86(13) . .
C56 C55 C54 120.40(16) . .
C57 C56 C55 119.56(17) . .
C56 C57 C58 120.02(15) . .
C57 C58 C59 121.64(15) . .
C54 C59 C58 117.54(14) . .
C54 C59 C60 122.83(13) . .
C58 C59 C60 119.51(14) . .
C61 C60 C65 118.07(15) . .
C61 C60 C59 120.94(14) . .
C65 C60 C59 120.90(14) . .
C62 C61 C60 120.80(17) . .
C61 C62 C63 120.45(18) . .
C64 C63 C62 119.56(17) . .
C63 C64 C65 120.01(17) . .
C64 C65 C60 121.10(16) . .
O14 C66A C67 107.4(2) . .
O14 C66A C68 106.6(2) . .
C67 C66A C68 111.8(2) . .
O14 C66B C67 109.4(3) . .
O14 C66B C68 104.4(3) . .
C67 C66B C68 106.1(3) . .
C66A C67 C66B 41.5(2) . .
C66A C68 C66B 40.11(19) . .
N1S C1S C2S 178.2(2) . .

loop_
_geom_bond_atom_site_label_1
_geom_bond_atom_site_label_2
_geom_bond_distance
_geom_bond_site_symmetry_2
Ti1 O12 1.7080(10) .
Ti1 O11 1.9268(10) .
Ti1 O8 2.0295(10) .
Ti1 O1 2.0364(10) .
Ti1 O6 2.0727(10) .
Ti1 O3 2.1380(10) .
Ti1 Ti2 3.3831(5) .
Ti2 O13 1.8058(10) .
Ti2 O11 1.8625(10) 2_556
Ti2 O2 2.0043(10) .
Ti2 O12 2.0072(10) .
Ti2 O9 2.0326(10) .
Ti2 O5 2.0391(10) .
Ti2 Ti3 2.8551(5) .
Ti3 O14 1.7497(10) .
Ti3 O13 1.8499(10) .
Ti3 O7 2.0063(10) .
Ti3 O4 2.0361(11) .
Ti3 O10 2.0579(10) .
Ti3 O11 2.1078(10) 2_556
O1 C1 1.2629(16) .
O2 C1 1.2655(16) .
O3 C14 1.2512(17) .
O4 C14 1.2698(18) 2_556
O5 C27 1.2687(17) .
O6 C27 1.2621(17) .
O7 C40 1.2627(17) .
O8 C40 1.2656(17) 2_556
O9 C53 1.2716(17) .
O10 C53 1.2622(17) .
O11 Ti2 1.8625(10) 2_556
O11 Ti3 2.1078(10) 2_556
O14 C66B 1.366(4) .
O14 C66A 1.422(3) .
C1 C2 1.4936(19) .
C2 C3 1.392(2) .
C2 C7 1.4048(19) .
C3 C4 1.388(2) .
C4 C5 1.382(2) .
C5 C6 1.386(3) .
C6 C7 1.400(2) .
C7 C8 1.485(2) .
C8 C13 1.396(2) .
C8 C9 1.403(2) .
C9 C10 1.390(2) .
C10 C11 1.386(3) .
C11 C12 1.393(2) .
C12 C13 1.391(2) .
C14 O4 1.2698(18) 2_556
C14 C15 1.4986(19) .
C15 C16 1.394(2) .
C15 C20 1.409(2) .
C16 C17 1.390(2) .
C17 C18 1.382(3) .
C18 C19 1.384(3) .
C19 C20 1.398(2) .
C20 C21 1.484(2) .
C21 C26 1.393(2) .
C21 C22 1.397(2) .
C22 C23 1.386(3) .
C23 C24 1.383(3) .
C24 C25 1.384(3) .
C25 C26 1.389(2) .
C27 C28 1.4999(19) .
C28 C29 1.401(2) .
C28 C33 1.406(2) .
C29 C30 1.388(2) .
C30 C31 1.387(2) .
C31 C32 1.382(3) .
C32 C33 1.402(2) .
C33 C34 1.487(2) .
C34 C35 1.391(2) .
C34 C39 1.396(2) .
C35 C36 1.391(3) .
C36 C37 1.388(3) .
C37 C38 1.377(3) .
C38 C39 1.383(3) .
C40 O8 1.2656(17) 2_556
C40 C41 1.5004(19) .
C41 C42 1.396(2) .
C41 C46 1.4081(19) .
C42 C43 1.390(2) .
C43 C44 1.387(2) .
C44 C45 1.383(2) .
C45 C46 1.401(2) .
C46 C47 1.483(2) .
C47 C48 1.396(2) .
C47 C52 1.397(2) .
C48 C49 1.390(2) .
C49 C50 1.385(2) .
C50 C51 1.388(2) .
C51 C52 1.389(2) .
C53 C54 1.4998(19) .
C54 C55 1.392(2) .
C54 C59 1.401(2) .
C55 C56 1.390(2) .
C56 C57 1.384(3) .
C57 C58 1.386(2) .
C58 C59 1.402(2) .
C59 C60 1.486(2) .
C60 C61 1.395(2) .
C60 C65 1.400(2) .
C61 C62 1.385(3) .
C62 C63 1.389(3) .
C63 C64 1.384(3) .
C64 C65 1.389(2) .
C66A C67 1.530(4) .
C66A C68 1.540(4) .
C66B C67 1.548(5) .
C66B C68 1.633(5) .
N1S C1S 1.137(3) .
C1S C2S 1.464(3) .
